data_7102488
loop_
_publ_author_name
'Ugrinova, Vesela'
'Ellis, Gregory A'
'Brown, Seth N'

_publ_section_title
;
 Remarkable thermodynamic stability toward hydrolysis of tripodal
 titanium alkoxides.
;
_journal_issue 4
_journal_name_full 'Chemical communications (Cambridge, England)'
_journal_page_first 468
_journal_page_last 469
_journal_paper_doi 10.1039/b315092e
_journal_year 2004
_chemical_formula_moiety 'Ti(OH)(N(CH2[C6H2(tBu)2O])3 . 1.33 C4H8O . 0.5 C6H6'
_chemical_formula_sum 'C53.33 H80.67 N O5.33 Ti'
_chemical_formula_weight 869.09
_chemical_name_common
;
(Hydroxy)(nitrilotris(4,6-di-tert -butyl-o-
phenolate))titanium(IV).1.33 tetrahydrofuran . 0.5 benzene
;
_chemical_name_systematic
;
?
;
_space_group_IT_number 148
_symmetry_cell_setting hexagonal
_symmetry_space_group_name_Hall '-R 3'
_symmetry_space_group_name_H-M 'R -3 :H'
_atom_sites_solution_hydrogens geom
_atom_sites_solution_primary direct
_atom_sites_solution_secondary difmap
_audit_creation_method SHELXL
_cell_angle_alpha 90.00
_cell_angle_beta 90.00
_cell_angle_gamma 120.00
_cell_formula_units_Z 18
_cell_length_a 27.7755(7)
_cell_length_b 27.7755(7)
_cell_length_c 35.2084(13)
_cell_measurement_reflns_used 8095
_cell_measurement_temperature 100(2)
_cell_measurement_theta_max 27.975
_cell_measurement_theta_min 2.271
_cell_volume 23523.4(12)
_computing_cell_refinement 'Siemens XSCANS'
_computing_data_collection 'Siemens XSCANS'
_computing_data_reduction 'Siemens SHELXTL'
_computing_molecular_graphics 'Siemens SHELXTL'
_computing_publication_material 'Siemens SHELXTL'
_computing_structure_refinement 'SHELXL-93 (Sheldrick, 1993)'
_computing_structure_solution 'SHELXS-86 (Sheldrick, 1990)'
_diffrn_ambient_temperature 100(2)
_diffrn_measurement_device 'Bruker APEX'
_diffrn_measurement_method '\w scans'
_diffrn_radiation_monochromator graphite
_diffrn_radiation_source 'fine-focus sealed tube'
_diffrn_radiation_type MoK\a
_diffrn_radiation_wavelength 0.71073
_diffrn_reflns_av_R_equivalents 0.0421
_diffrn_reflns_av_sigmaI/netI 0.0291
_diffrn_reflns_limit_h_max 37
_diffrn_reflns_limit_h_min -37
_diffrn_reflns_limit_k_max 37
_diffrn_reflns_limit_k_min -37
_diffrn_reflns_limit_l_max 46
_diffrn_reflns_limit_l_min -46
_diffrn_reflns_number 84944
_diffrn_reflns_theta_max 28.32
_diffrn_reflns_theta_min 2.05
_diffrn_standards_decay_% 0
_exptl_absorpt_coefficient_mu 0.208
_exptl_absorpt_correction_T_max 1.00000
_exptl_absorpt_correction_T_min 0.914049
_exptl_absorpt_correction_type 'empirical using SADABS'
_exptl_crystal_colour yellow
_exptl_crystal_density_diffrn 1.104
_exptl_crystal_description rod
_exptl_crystal_F_000 8502
_exptl_crystal_size_max 0.1
_exptl_crystal_size_mid 0.1
_exptl_crystal_size_min 0.4
_refine_diff_density_max 0.832
_refine_diff_density_min -0.507
_refine_diff_density_rms 0.077
_refine_ls_extinction_method none
_refine_ls_goodness_of_fit_all 1.052
_refine_ls_goodness_of_fit_obs 1.092
_refine_ls_hydrogen_treatment mixed
_refine_ls_matrix_type full
_refine_ls_number_parameters 624
_refine_ls_number_reflns 13021
_refine_ls_number_restraints 0
_refine_ls_restrained_S_all 1.052
_refine_ls_restrained_S_obs 1.092
_refine_ls_R_factor_all 0.0965
_refine_ls_R_factor_obs 0.0760
_refine_ls_shift/esd_max 0.014
_refine_ls_shift/esd_mean 0.002
_refine_ls_structure_factor_coef Fsqd
_refine_ls_weighting_details 'w=1/[\s^2^(Fo^2^)+(0.1252P)^2^+52.0783P] where P=(Fo^2^+2Fc^2^)/3'
_refine_ls_weighting_scheme calc
_refine_ls_wR_factor_all 0.2351
_refine_ls_wR_factor_obs 0.2117
_reflns_number_observed 9863
_reflns_number_total 13022
_reflns_observed_criterion >2sigma(I)
_cod_data_source_file b315092e.txt
_cod_data_source_block tioh
_cod_depositor_comments
;
The following automatic conversions were performed:
'_symmetry_cell_setting' value 'Hexagonal' changed to 'hexagonal'
according to '/home/saulius/struct/CIF-dictionaries/cif_core.dic'
dictionary named 'cif_core.dic' version 2.4.1 from 2010-06-29.

Automatic conversion script
Id: cif_fix_enum 1527 2010-12-29 10:47:43Z saulius 

The following automatic conversions were performed:

'_refine_ls_weighting_scheme' value 'calc
w=1/[\s^2^(Fo^2^)+(0.1252P)^2^+52.0783P] where P=(Fo^2^+2Fc^2^)/3'
was changed to 'calc'. New tag '_refine_ls_weighting_details' was
created. The value of the new tag was set to
'w=1/[\s^2^(Fo^2^)+(0.1252P)^2^+52.0783P] where P=(Fo^2^+2Fc^2^)/3'.

Automatic conversion script
Id: cif_fix_values 3143 2015-03-26 13:38:13Z robertas 
;
_cod_original_sg_symbol_H-M R-3
_cod_database_code 7102488

loop_
_symmetry_equiv_pos_as_xyz
'x, y, z'
'-y, x-y, z'
'-x+y, -x, z'
'x+2/3, y+1/3, z+1/3'
'-y+2/3, x-y+1/3, z+1/3'
'-x+y+2/3, -x+1/3, z+1/3'
'x+1/3, y+2/3, z+2/3'
'-y+1/3, x-y+2/3, z+2/3'
'-x+y+1/3, -x+2/3, z+2/3'
'-x, -y, -z'
'y, -x+y, -z'
'x-y, x, -z'
'-x+2/3, -y+1/3, -z+1/3'
'y+2/3, -x+y+1/3, -z+1/3'
'x-y+2/3, x+1/3, -z+1/3'
'-x+1/3, -y+2/3, -z+2/3'
'y+1/3, -x+y+2/3, -z+2/3'
'x-y+1/3, x+2/3, -z+2/3'

loop_
_atom_site_aniso_label
_atom_site_aniso_U_11
_atom_site_aniso_U_22
_atom_site_aniso_U_33
_atom_site_aniso_U_23
_atom_site_aniso_U_13
_atom_site_aniso_U_12
Ti 0.0284(2) 0.0332(2) 0.0298(2) 0.00384(15) -0.00157(14) 0.0100(2)
N 0.0311(9) 0.0286(8) 0.0253(8) 0.0014(6) 0.0010(7) 0.0140(7)
O 0.0290(8) 0.0528(10) 0.0400(9) 0.0040(8) -0.0078(7) 0.0133(8)
O1 0.0393(12) 0.0341(12) 0.0320(11) -0.0025(8) -0.0037(9) 0.0144(10)
C10 0.0308(14) 0.0279(14) 0.0276(14) -0.0014(10) 0.0029(11) 0.0119(12)
C11 0.044(2) 0.033(2) 0.025(2) 0.0010(11) -0.0013(13) 0.0171(14)
C12 0.042(2) 0.0289(14) 0.0255(13) 0.0000(10) 0.0026(11) 0.0171(12)
C13 0.045(2) 0.033(2) 0.027(2) -0.0007(11) 0.0012(14) 0.0196(14)
C14 0.063(2) 0.0368(13) 0.0488(15) -0.0087(11) 0.0089(13) 0.0248(12)
C15 0.081(2) 0.0278(11) 0.0312(12) -0.0032(9) -0.0006(12) 0.0258(12)
C16 0.058(2) 0.0337(12) 0.0410(14) -0.0097(10) 0.0013(12) 0.0101(12)
O2 0.0329(10) 0.0374(11) 0.0289(10) 0.0040(9) 0.0013(8) 0.0124(10)
C20 0.0309(14) 0.0292(13) 0.0273(14) 0.0028(11) 0.0022(11) 0.0133(11)
C21 0.0351(14) 0.031(2) 0.0285(13) 0.0030(13) 0.0007(11) 0.0162(15)
C22 0.0360(15) 0.0310(13) 0.0264(13) 0.0027(11) 0.0028(11) 0.0182(12)
C23 0.0391(15) 0.034(2) 0.0289(13) 0.0036(14) -0.0013(11) 0.020(2)
C24 0.0513(14) 0.0530(14) 0.0262(11) 0.0009(10) 0.0003(10) 0.0323(12)
C25 0.0501(14) 0.0445(13) 0.0303(11) 0.0071(9) 0.0078(10) 0.0311(11)
C26 0.0404(13) 0.059(2) 0.0334(12) 0.0048(11) 0.0062(10) 0.0289(12)
O3 0.0304(10) 0.0340(11) 0.0360(11) 0.0050(9) 0.0019(8) 0.0146(9)
C30 0.0319(14) 0.0281(14) 0.0288(14) -0.0021(11) 0.0000(11) 0.0145(12)
C31 0.0330(14) 0.0301(14) 0.0297(15) -0.0003(12) 0.0021(12) 0.0164(12)
C32 0.0341(14) 0.0276(13) 0.0288(13) 0.0000(10) 0.0026(11) 0.0150(12)
C33 0.040(2) 0.0290(15) 0.033(2) -0.0032(14) -0.0054(15) 0.0124(12)
C34 0.0506(15) 0.0326(12) 0.0488(15) 0.0072(10) -0.0072(12) 0.0101(11)
C35 0.0538(15) 0.0334(12) 0.0378(12) 0.0046(9) -0.0038(11) 0.0202(11)
C36 0.0424(13) 0.0366(12) 0.0498(14) 0.0034(10) -0.0077(11) 0.0207(11)
O4 0.0393(12) 0.0341(12) 0.0320(11) -0.0025(8) -0.0037(9) 0.0144(10)
C40 0.0308(14) 0.0279(14) 0.0276(14) -0.0014(10) 0.0029(11) 0.0119(12)
C41 0.044(2) 0.033(2) 0.025(2) 0.0010(11) -0.0013(13) 0.0171(14)
C42 0.042(2) 0.0289(14) 0.0255(13) 0.0000(10) 0.0026(11) 0.0171(12)
C43 0.045(2) 0.033(2) 0.027(2) -0.0007(11) 0.0012(14) 0.0196(14)
O5 0.0329(10) 0.0374(11) 0.0289(10) 0.0040(9) 0.0013(8) 0.0124(10)
C50 0.0309(14) 0.0292(13) 0.0273(14) 0.0028(11) 0.0022(11) 0.0133(11)
C51 0.0351(14) 0.031(2) 0.0285(13) 0.0030(13) 0.0007(11) 0.0162(15)
C52 0.0360(15) 0.0310(13) 0.0264(13) 0.0027(11) 0.0028(11) 0.0182(12)
C53 0.0391(15) 0.034(2) 0.0289(13) 0.0036(14) -0.0013(11) 0.020(2)
O6 0.0304(10) 0.0340(11) 0.0360(11) 0.0050(9) 0.0019(8) 0.0146(9)
C60 0.0319(14) 0.0281(14) 0.0288(14) -0.0021(11) 0.0000(11) 0.0145(12)
C61 0.0330(14) 0.0301(14) 0.0297(15) -0.0003(12) 0.0021(12) 0.0164(12)
C62 0.0341(14) 0.0276(13) 0.0288(13) 0.0000(10) 0.0026(11) 0.0150(12)
C63 0.040(2) 0.0290(15) 0.033(2) -0.0032(14) -0.0054(15) 0.0124(12)
C100 0.086(2) 0.0487(15) 0.0390(13) 0.0003(11) 0.0050(13) 0.049(2)
C101 0.165(5) 0.109(3) 0.075(3) -0.045(2) -0.045(3) 0.115(4)
C102 0.091(3) 0.105(3) 0.096(3) 0.043(2) 0.044(2) 0.074(3)
C103 0.111(3) 0.064(2) 0.047(2) -0.003(2) -0.010(2) 0.045(2)
C110 0.079(2) 0.0314(12) 0.0420(14) -0.0058(10) -0.0167(14) 0.0146(13)
C111 0.066(2) 0.061(2) 0.077(2) 0.018(2) -0.015(2) 0.002(2)
C112 0.126(4) 0.050(2) 0.081(3) -0.035(2) -0.054(3) 0.046(2)
C113 0.101(3) 0.052(2) 0.053(2) 0.0006(14) -0.009(2) 0.036(2)
C200 0.057(2) 0.0532(15) 0.0262(11) 0.0010(10) -0.0014(10) 0.0285(13)
C201 0.132(4) 0.107(3) 0.076(3) -0.020(2) -0.048(3) 0.089(3)
C202 0.083(3) 0.149(4) 0.034(2) -0.007(2) 0.000(2) 0.046(3)
C203 0.121(4) 0.058(2) 0.072(3) -0.016(2) -0.017(2) 0.014(2)
C210 0.0413(13) 0.0537(15) 0.0403(13) 0.0081(11) 0.0073(10) 0.0247(12)
C211 0.049(2) 0.071(2) 0.048(2) 0.0194(14) 0.0113(13) 0.0202(15)
C212 0.067(2) 0.065(2) 0.073(2) -0.014(2) -0.012(2) 0.034(2)
C213 0.0428(14) 0.066(2) 0.053(2) 0.0109(14) 0.0045(12) 0.0285(14)
C300 0.072(2) 0.041(2) 0.071(2) 0.022(2) -0.018(2) -0.009(2)
C301 0.094(6) 0.078(5) 0.169(9) -0.049(5) 0.028(6) -0.012(4)
C302 0.055(3) 0.085(4) 0.072(3) 0.042(3) -0.023(3) -0.031(3)
C303 0.057(3) 0.050(3) 0.194(8) 0.015(4) 0.016(4) 0.020(3)
C304 0.094(6) 0.078(5) 0.169(9) -0.049(5) 0.028(6) -0.012(4)
C305 0.055(3) 0.085(4) 0.072(3) 0.042(3) -0.023(3) -0.031(3)
C306 0.057(3) 0.050(3) 0.194(8) 0.015(4) 0.016(4) 0.020(3)
C310 0.0438(13) 0.0440(13) 0.0362(12) -0.0007(10) -0.0015(10) 0.0273(11)
C311 0.048(2) 0.054(2) 0.069(2) -0.0191(14) -0.0095(14) 0.0267(14)
C312 0.057(2) 0.057(2) 0.055(2) 0.0114(13) -0.0080(13) 0.0322(14)
C313 0.054(2) 0.076(2) 0.047(2) 0.0037(14) 0.0074(13) 0.034(2)
O7 0.060(2) 0.114(3) 0.167(4) -0.068(3) -0.018(2) 0.043(2)
C1 0.045(2) 0.177(6) 0.067(3) -0.035(3) 0.011(2) -0.002(3)
C2 0.055(2) 0.060(2) 0.117(4) 0.014(2) -0.021(2) 0.010(2)
C3 0.060(2) 0.105(3) 0.055(2) -0.014(2) -0.011(2) 0.037(2)
C4 0.066(2) 0.073(3) 0.110(4) 0.000(2) -0.037(2) 0.024(2)
C71 0.076(4) 0.106(5) 0.296(11) -0.007(6) -0.029(5) 0.034(4)
C72 0.106(5) 0.101(5) 0.224(9) -0.014(5) 0.017(5) 0.046(4)
C81 0.120(12) 0.291(27) 0.158(14) -0.096(17) -0.018(11) 0.063(15)
C82 0.182(16) 0.197(23) 0.358(27) 0.080(18) 0.023(15) 0.128(15)
O81 0.234(33) 0.344(43) 0.432(54) -0.278(42) -0.228(41) 0.206(32)
C91 0.074(10) 0.160(18) 0.341(38) 0.018(22) 0.084(16) 0.022(11)
C92 0.339(63) 0.118(20) 0.407(54) 0.088(27) 0.122(80) 0.056(37)

loop_
_atom_site_label
_atom_site_type_symbol
_atom_site_fract_x
_atom_site_fract_y
_atom_site_fract_z
_atom_site_U_iso_or_equiv
_atom_site_thermal_displace_type
_atom_site_occupancy
_atom_site_calc_flag
_atom_site_refinement_flags
_atom_site_disorder_group
Ti Ti 0.11554(2) 0.37533(2) 0.531271(11) 0.03287(13) Uani 1 d . .
N N 0.02301(7) 0.32987(7) 0.50865(5) 0.0287(4) Uani 1 d . .
O O 0.18674(7) 0.41042(8) 0.54787(5) 0.0438(4) Uani 1 d . .
H H 0.20966(7) 0.40474(8) 0.54774(5) 0.053 Uiso 1 d R .
O1 O 0.08823(11) 0.40200(10) 0.56598(7) 0.0369(5) Uani 0.6485(11) d P 1
C10 C -0.01535(14) 0.32492(14) 0.53876(9) 0.0300(6) Uani 0.6485(11) d P 1
H10A H -0.01271(14) 0.30273(14) 0.55982(9) 0.036 Uiso 0.6485(11) calc PR 1
H10B H -0.05381(14) 0.30459(14) 0.52879(9) 0.036 Uiso 0.6485(11) calc PR 1
C11 C 0.0485(2) 0.41690(15) 0.56883(10) 0.0349(7) Uani 0.6485(11) d P 1
C12 C -0.0040(2) 0.38023(14) 0.55406(9) 0.0324(6) Uani 0.6485(11) d P 1
C13 C -0.0454(2) 0.39466(15) 0.55514(10) 0.0347(6) Uani 0.6485(11) d P 1
H13 H -0.0813(2) 0.36855(15) 0.54585(10) 0.042 Uiso 0.6485(11) calc PR 1
C14 C -0.03700(13) 0.44604(11) 0.56931(8) 0.0495(7) Uani 1 d . .
C15 C 0.01381(14) 0.47849(10) 0.58651(7) 0.0474(7) Uani 1 d . .
H15 H 0.01877(14) 0.50969(10) 0.60077(7) 0.057 Uiso 1 calc R .
C16 C 0.05846(13) 0.46895(11) 0.58453(8) 0.0498(7) Uani 1 d . .
O2 O 0.13032(10) 0.40653(11) 0.48310(7) 0.0354(5) Uani 0.6485(11) d P 1
C20 C 0.01670(14) 0.35974(14) 0.47578(9) 0.0298(6) Uani 0.6485(11) d P 1
H20A H 0.02568(14) 0.39736(14) 0.48417(9) 0.036 Uiso 0.6485(11) calc PR 1
H20B H -0.02269(14) 0.33979(14) 0.46762(9) 0.036 Uiso 0.6485(11) calc PR 1
C21 C 0.11025(15) 0.39242(15) 0.44700(10) 0.0319(6) Uani 0.6485(11) d P 1
C22 C 0.05264(14) 0.36545(14) 0.44213(9) 0.0305(6) Uani 0.6485(11) d P 1
C23 C 0.0303(2) 0.3468(2) 0.40610(10) 0.0333(7) Uani 0.6485(11) d P 1
H23 H -0.0088(2) 0.3290(2) 0.40281(10) 0.040 Uiso 0.6485(11) calc PR 1
C24 C 0.06338(11) 0.35343(12) 0.37506(7) 0.0408(5) Uani 1 d . .
C25 C 0.11993(11) 0.38549(10) 0.38082(7) 0.0383(5) Uani 1 d . .
H25 H 0.14324(11) 0.39706(10) 0.35904(7) 0.046 Uiso 1 calc R .
C26 C 0.14543(11) 0.40220(12) 0.41629(7) 0.0426(6) Uani 1 d . .
O3 O 0.10088(10) 0.30244(10) 0.53675(7) 0.0342(4) Uani 0.6485(11) d P 1
C30 C 0.00632(14) 0.27190(14) 0.49503(10) 0.0298(6) Uani 0.6485(11) d P 1
H30A H -0.03148(14) 0.25457(14) 0.48396(10) 0.036 Uiso 0.6485(11) calc PR 1
H30B H 0.03220(14) 0.27439(14) 0.47478(10) 0.036 Uiso 0.6485(11) calc PR 1
C31 C 0.05599(14) 0.25293(14) 0.54683(10) 0.0306(6) Uani 0.6485(11) d P 1
C32 C 0.00687(14) 0.23573(13) 0.52652(9) 0.0304(6) Uani 0.6485(11) d P 1
C33 C -0.0408(2) 0.18569(15) 0.53602(11) 0.0362(7) Uani 0.6485(11) d P 1
H33 H -0.0741(2) 0.17402(15) 0.52208(11) 0.043 Uiso 0.6485(11) calc PR 1
C34 C -0.04015(12) 0.15217(11) 0.56610(8) 0.0487(6) Uani 1 d . .
C35 C 0.01030(12) 0.16979(10) 0.58419(7) 0.0423(6) Uani 1 d . .
H35 H 0.01250(12) 0.14485(10) 0.60163(7) 0.051 Uiso 1 calc R .
C36 C 0.05781(11) 0.22102(10) 0.57880(8) 0.0425(6) Uani 1 d . .
O4 O 0.0968(2) 0.4304(2) 0.54520(13) 0.0369(5) Uani 0.3515(11) d P 2
C40 C 0.0067(3) 0.3725(2) 0.4980(2) 0.0300(6) Uani 0.3515(11) d P 2
H40A H 0.0329(3) 0.3972(2) 0.4783(2) 0.036 Uiso 0.3515(11) calc PR 2
H40B H -0.0307(3) 0.3528(2) 0.4864(2) 0.036 Uiso 0.3515(11) calc PR 2
C41 C 0.0531(3) 0.4375(3) 0.5519(2) 0.0349(7) Uani 0.3515(11) d P 2
C42 C 0.0057(3) 0.4081(3) 0.5295(2) 0.0324(6) Uani 0.3515(11) d P 2
C43 C -0.0406(3) 0.4135(3) 0.5357(2) 0.0347(6) Uani 0.3515(11) d P 2
H43 H -0.0722(3) 0.3973(3) 0.5195(2) 0.042 Uiso 0.3515(11) calc PR 2
O5 O 0.1297(2) 0.3700(2) 0.48316(13) 0.0354(5) Uani 0.3515(11) d P 2
C50 C 0.0172(3) 0.2953(3) 0.4766(2) 0.0298(6) Uani 0.3515(11) d P 2
H50A H -0.0224(3) 0.2746(3) 0.4690(2) 0.036 Uiso 0.3515(11) calc PR 2
H50B H 0.0281(3) 0.2678(3) 0.4844(2) 0.036 Uiso 0.3515(11) calc PR 2
C51 C 0.1085(3) 0.3630(3) 0.4476(2) 0.0319(6) Uani 0.3515(11) d P 2
C52 C 0.0515(3) 0.3269(3) 0.4429(2) 0.0305(6) Uani 0.3515(11) d P 2
C53 C 0.0282(3) 0.3184(3) 0.4070(2) 0.0333(7) Uani 0.3515(11) d P 2
H53 H -0.0095(3) 0.2908(3) 0.4029(2) 0.040 Uiso 0.3515(11) calc PR 2
O6 O 0.0867(2) 0.3163(2) 0.56428(13) 0.0342(4) Uani 0.3515(11) d P 2
C60 C -0.0173(3) 0.2947(3) 0.5396(2) 0.0298(6) Uani 0.3515(11) d P 2
H60A H -0.0137(3) 0.3190(3) 0.5613(2) 0.036 Uiso 0.3515(11) calc PR 2
H60B H -0.0558(3) 0.2781(3) 0.5298(2) 0.036 Uiso 0.3515(11) calc PR 2
C61 C 0.0448(3) 0.2626(3) 0.5673(2) 0.0306(6) Uani 0.3515(11) d P 2
C62 C -0.0076(3) 0.2494(2) 0.5532(2) 0.0304(6) Uani 0.3515(11) d P 2
C63 C -0.0499(3) 0.1953(3) 0.5546(2) 0.0362(7) Uani 0.3515(11) d P 2
H63 H -0.0864(3) 0.1866(3) 0.5477(2) 0.043 Uiso 0.3515(11) calc PR 2
C100 C -0.08534(15) 0.45781(12) 0.57045(8) 0.0512(7) Uani 1 d . .
C101 C -0.0704(2) 0.5092(2) 0.59515(12) 0.096(2) Uani 1 d . .
H10C H -0.0373(2) 0.5415(2) 0.58477(12) 0.144 Uiso 1 calc R .
H10D H -0.0629(2) 0.5023(2) 0.62119(12) 0.144 Uiso 1 calc R .
H10E H -0.1015(2) 0.5164(2) 0.59520(12) 0.144 Uiso 1 calc R .
C102 C -0.1365(2) 0.4087(2) 0.58711(13) 0.0862(14) Uani 1 d . .
H10F H -0.1283(2) 0.4016(2) 0.61290(13) 0.129 Uiso 1 calc R .
H10G H -0.1474(2) 0.3758(2) 0.57128(13) 0.129 Uiso 1 calc R .
H10H H -0.1670(2) 0.4168(2) 0.58796(13) 0.129 Uiso 1 calc R .
C103 C -0.0971(2) 0.4698(2) 0.53014(10) 0.0739(10) Uani 1 d . .
H10I H -0.0635(2) 0.5017(2) 0.51978(10) 0.111 Uiso 1 calc R .
H10J H -0.1274(2) 0.4782(2) 0.53075(10) 0.111 Uiso 1 calc R .
H10K H -0.1078(2) 0.4372(2) 0.51408(10) 0.111 Uiso 1 calc R .
C110 C 0.11505(15) 0.50670(11) 0.60369(8) 0.0565(8) Uani 1 d . .
C111 C 0.1606(2) 0.5337(2) 0.57299(12) 0.0813(12) Uani 1 d . .
H11A H 0.1512(2) 0.5551(2) 0.55544(12) 0.122 Uiso 1 calc R .
H11B H 0.1632(2) 0.5046(2) 0.55892(12) 0.122 Uiso 1 calc R .
H11C H 0.1964(2) 0.5584(2) 0.58512(12) 0.122 Uiso 1 calc R .
C112 C 0.1134(2) 0.55260(15) 0.62702(12) 0.0849(14) Uani 1 d . .
H11D H 0.1037(2) 0.57481(15) 0.61037(12) 0.127 Uiso 1 calc R .
H11E H 0.1499(2) 0.57660(15) 0.63847(12) 0.127 Uiso 1 calc R .
H11F H 0.0853(2) 0.53565(15) 0.64710(12) 0.127 Uiso 1 calc R .
C113 C 0.1301(2) 0.47350(14) 0.63078(10) 0.0695(10) Uani 1 d . .
H11G H 0.1316(2) 0.44378(14) 0.61674(10) 0.104 Uiso 1 calc R .
H11H H 0.1020(2) 0.45721(14) 0.65083(10) 0.104 Uiso 1 calc R .
H11I H 0.1665(2) 0.49816(14) 0.64220(10) 0.104 Uiso 1 calc R .
C200 C 0.03668(12) 0.33503(12) 0.33576(7) 0.0450(6) Uani 1 d . .
C201 C 0.0088(2) 0.3664(2) 0.32511(13) 0.0917(15) Uani 1 d . .
H20C H 0.0355(2) 0.4064(2) 0.32659(13) 0.138 Uiso 1 calc R .
H20D H -0.0221(2) 0.3570(2) 0.34255(13) 0.138 Uiso 1 calc R .
H20E H -0.0054(2) 0.3567(2) 0.29910(13) 0.138 Uiso 1 calc R .
C202 C 0.0828(2) 0.3499(2) 0.30518(10) 0.094(2) Uani 1 d . .
H20F H 0.1029(2) 0.3301(2) 0.31083(10) 0.140 Uiso 1 calc R .
H20G H 0.1089(2) 0.3901(2) 0.30553(10) 0.140 Uiso 1 calc R .
H20H H 0.0656(2) 0.3389(2) 0.28002(10) 0.140 Uiso 1 calc R .
C203 C -0.0002(2) 0.2738(2) 0.33446(13) 0.097(2) Uani 1 d . .
H20I H 0.0210(2) 0.2557(2) 0.34183(13) 0.146 Uiso 1 calc R .
H20J H -0.0145(2) 0.2624(2) 0.30861(13) 0.146 Uiso 1 calc R .
H20K H -0.0313(2) 0.2627(2) 0.35206(13) 0.146 Uiso 1 calc R .
C210 C 0.20851(11) 0.43817(12) 0.42147(8) 0.0447(6) Uani 1 d . .
C211 C 0.23811(13) 0.4563(2) 0.38281(9) 0.0606(8) Uani 1 d . .
H21A H 0.22434(13) 0.4776(2) 0.36893(9) 0.091 Uiso 1 calc R .
H21B H 0.23057(13) 0.4234(2) 0.36804(9) 0.091 Uiso 1 calc R .
H21C H 0.27825(13) 0.4796(2) 0.38683(9) 0.091 Uiso 1 calc R .
C212 C 0.2236(2) 0.4915(2) 0.44360(11) 0.0674(9) Uani 1 d . .
H21D H 0.2089(2) 0.5123(2) 0.43026(11) 0.101 Uiso 1 calc R .
H21E H 0.2642(2) 0.5144(2) 0.44554(11) 0.101 Uiso 1 calc R .
H21F H 0.2075(2) 0.4818(2) 0.46912(11) 0.101 Uiso 1 calc R .
C213 C 0.23121(12) 0.40532(14) 0.44195(9) 0.0531(7) Uani 1 d . .
H21G H 0.27152(12) 0.42873(14) 0.44509(9) 0.080 Uiso 1 calc R .
H21H H 0.22309(12) 0.37237(14) 0.42696(9) 0.080 Uiso 1 calc R .
H21I H 0.21361(12) 0.39375(14) 0.46696(9) 0.080 Uiso 1 calc R .
C300 C -0.0908(2) 0.09518(14) 0.57256(11) 0.0776(12) Uani 1 d . .
C301 C -0.1089(5) 0.0678(4) 0.5342(4) 0.138(5) Uani 0.600(6) d P 1
H30C H -0.1019(5) 0.0961(4) 0.5149(4) 0.207 Uiso 0.600(6) calc PR 1
H30D H -0.1487(5) 0.0404(4) 0.5348(4) 0.207 Uiso 0.600(6) calc PR 1
H30E H -0.0878(5) 0.0492(4) 0.5279(4) 0.207 Uiso 0.600(6) calc PR 1
C302 C -0.0912(3) 0.0742(3) 0.6110(2) 0.100(3) Uani 0.600(6) d P 1
H30F H -0.0758(3) 0.1053(3) 0.6290(2) 0.150 Uiso 0.600(6) calc PR 1
H30G H -0.0687(3) 0.0561(3) 0.6113(2) 0.150 Uiso 0.600(6) calc PR 1
H30H H -0.1295(3) 0.0473(3) 0.6183(2) 0.150 Uiso 0.600(6) calc PR 1
C303 C -0.1455(3) 0.1103(3) 0.5835(3) 0.103(3) Uani 0.600(6) d P 1
H30I H -0.1536(3) 0.1258(3) 0.5610(3) 0.155 Uiso 0.600(6) calc PR 1
H30J H -0.1335(3) 0.1373(3) 0.6043(3) 0.155 Uiso 0.600(6) calc PR 1
H30K H -0.1791(3) 0.0760(3) 0.5911(3) 0.155 Uiso 0.600(6) calc PR 1
C304 C -0.1305(7) 0.0832(6) 0.5926(6) 0.138(5) Uani 0.400(6) d P 2
H30L H -0.1180(7) 0.0950(6) 0.6187(6) 0.207 Uiso 0.400(6) calc PR 2
H30M H -0.1557(7) 0.0429(6) 0.5920(6) 0.207 Uiso 0.400(6) calc PR 2
H30N H -0.1501(7) 0.1020(6) 0.5833(6) 0.207 Uiso 0.400(6) calc PR 2
C305 C -0.1278(5) 0.0731(6) 0.5465(4) 0.100(3) Uani 0.400(6) d P 2
H30O H -0.1098(5) 0.0747(6) 0.5223(4) 0.150 Uiso 0.400(6) calc PR 2
H30P H -0.1481(5) 0.0934(6) 0.5444(4) 0.150 Uiso 0.400(6) calc PR 2
H30Q H -0.1538(5) 0.0342(6) 0.5531(4) 0.150 Uiso 0.400(6) calc PR 2
C306 C -0.0650(4) 0.0496(4) 0.5687(5) 0.103(3) Uani 0.400(6) d P 2
H30R H -0.0330(4) 0.0655(4) 0.5515(5) 0.155 Uiso 0.400(6) calc PR 2
H30S H -0.0941(4) 0.0139(4) 0.5586(5) 0.155 Uiso 0.400(6) calc PR 2
H30T H -0.0535(4) 0.0439(4) 0.5938(5) 0.155 Uiso 0.400(6) calc PR 2
C310 C 0.11316(11) 0.23814(11) 0.59878(7) 0.0390(5) Uani 1 d . .
C311 C 0.13359(13) 0.29175(13) 0.62172(10) 0.0564(7) Uani 1 d . .
H31A H 0.10554(13) 0.28646(13) 0.64070(10) 0.085 Uiso 1 calc R .
H31B H 0.13982(13) 0.32216(13) 0.60460(10) 0.085 Uiso 1 calc R .
H31C H 0.16847(13) 0.30094(13) 0.63454(10) 0.085 Uiso 1 calc R .
C312 C 0.10748(13) 0.19309(13) 0.62628(9) 0.0548(7) Uani 1 d . .
H31D H 0.07940(13) 0.18671(13) 0.64552(9) 0.082 Uiso 1 calc R .
H31E H 0.14328(13) 0.20507(13) 0.63872(9) 0.082 Uiso 1 calc R .
H31F H 0.09610(13) 0.15856(13) 0.61226(9) 0.082 Uiso 1 calc R .
C313 C 0.15712(14) 0.2469(2) 0.56934(9) 0.0584(8) Uani 1 d . .
H31G H 0.16155(14) 0.2757(2) 0.55131(9) 0.088 Uiso 1 calc R .
H31H H 0.14543(14) 0.2120(2) 0.55568(9) 0.088 Uiso 1 calc R .
H31I H 0.19261(14) 0.2585(2) 0.58213(9) 0.088 Uiso 1 calc R .
O7 O 0.29121(13) 0.4254(2) 0.55413(13) 0.1139(14) Uani 1 d . .
C1 C 0.3216(2) 0.4793(3) 0.53854(13) 0.122(2) Uani 1 d . .
H1A H 0.3111(2) 0.4792(3) 0.51166(13) 0.146 Uiso 1 calc R .
H1B H 0.3620(2) 0.4929(3) 0.53981(13) 0.146 Uiso 1 calc R .
C2 C 0.3069(2) 0.5153(2) 0.56216(15) 0.0857(13) Uani 1 d . .
H2A H 0.3389(2) 0.5535(2) 0.56454(15) 0.103 Uiso 1 calc R .
H2B H 0.2750(2) 0.5170(2) 0.55120(15) 0.103 Uiso 1 calc R .
C3 C 0.2924(2) 0.4862(2) 0.59936(11) 0.0753(11) Uani 1 d . .
H3A H 0.3189(2) 0.5097(2) 0.61927(11) 0.090 Uiso 1 calc R .
H3B H 0.2543(2) 0.4766(2) 0.60716(11) 0.090 Uiso 1 calc R .
C4 C 0.2958(2) 0.4353(2) 0.59291(15) 0.0878(13) Uani 1 d . .
H4A H 0.3318(2) 0.4407(2) 0.60232(15) 0.105 Uiso 1 calc R .
H4B H 0.2654(2) 0.4034(2) 0.60653(15) 0.105 Uiso 1 calc R .
C71 C 0.0021(3) 0.0490(3) 0.6855(3) 0.165(4) Uani 1 d . .
H71 H 0.0028(3) 0.0820(3) 0.6775(3) 0.198 Uiso 1 calc R .
C72 C 0.0495(3) 0.0496(3) 0.6912(3) 0.146(3) Uani 1 d . .
H72 H 0.0827(3) 0.0822(3) 0.6985(3) 0.175 Uiso 1 calc R .
C81 C 0.2816(7) 0.6304(13) 0.4959(6) 0.207(11) Uani 0.67 d P .
H81A H 0.2739(7) 0.6593(13) 0.4862(6) 0.249 Uiso 0.67 calc PR .
H81B H 0.2487(7) 0.5929(13) 0.4929(6) 0.249 Uiso 0.67 calc PR .
C82 C 0.3006(7) 0.6394(8) 0.5270(6) 0.231(9) Uani 0.67 d P .
H82A H 0.2824(7) 0.6045(8) 0.5419(6) 0.277 Uiso 0.67 calc PR .
H82B H 0.2926(7) 0.6665(8) 0.5395(6) 0.277 Uiso 0.67 calc PR .
O81 O 0.3344(15) 0.6351(14) 0.4802(11) 0.310(29) Uani 0.33 d P .
C91 C 0.2812(8) 0.6492(13) 0.6773(14) 0.208(13) Uani 0.50 d P .
H91 H 0.2560(8) 0.6408(13) 0.6979(14) 0.249 Uiso 0.50 calc PR .
C92 C 0.3294(50) 0.6418(15) 0.6393(14) 0.314(37) Uani 0.50 d P .
H92 H 0.3306(50) 0.6239(15) 0.6167(14) 0.377 Uiso 0.50 calc PR .

loop_
_atom_type_symbol
_atom_type_description
_atom_type_scat_dispersion_real
_atom_type_scat_dispersion_imag
_atom_type_scat_source
C C 0.0033 0.0016 'International Tables Vol C Tables 4.2.6.8 and 6.1.1.4'
H H 0.0000 0.0000 'International Tables Vol C Tables 4.2.6.8 and 6.1.1.4'
N N 0.0061 0.0033 'International Tables Vol C Tables 4.2.6.8 and 6.1.1.4'
O O 0.0106 0.0060 'International Tables Vol C Tables 4.2.6.8 and 6.1.1.4'
Ti Ti 0.2776 0.4457 'International Tables Vol C Tables 4.2.6.8 and 6.1.1.4'

loop_
_geom_angle_atom_site_label_1
_geom_angle_atom_site_label_2
_geom_angle_atom_site_label_3
_geom_angle
_geom_angle_site_symmetry_1
_geom_angle_site_symmetry_3
O5 Ti O 97.2(2) . .
O1 Ti O 97.59(10) . .
O5 Ti O6 123.4(2) . .
O Ti O6 98.5(2) . .
O1 Ti O2 118.25(12) . .
O Ti O2 96.71(10) . .
O1 Ti O3 118.22(11) . .
O Ti O3 97.94(10) . .
O2 Ti O3 118.62(12) . .
O5 Ti O4 118.4(2) . .
O Ti O4 98.5(2) . .
O6 Ti O4 112.4(2) . .
O5 Ti N 81.9(2) . .
O1 Ti N 83.00(9) . .
O Ti N 179.15(8) . .
O6 Ti N 82.15(15) . .
O2 Ti N 82.47(9) . .
O3 Ti N 82.30(9) . .
O4 Ti N 81.72(15) . .
C10 N C20 109.5(2) . .
C50 N C40 110.6(4) . .
C10 N C30 108.0(2) . .
C20 N C30 106.8(2) . .
C50 N C60 109.6(4) . .
C40 N C60 105.5(4) . .
C50 N Ti 110.5(3) . .
C10 N Ti 110.7(2) . .
C20 N Ti 111.4(2) . .
C40 N Ti 109.7(3) . .
C30 N Ti 110.4(2) . .
C60 N Ti 110.9(3) . .
C11 O1 Ti 139.0(2) . .
N C10 C12 113.2(3) . .
O1 C11 C12 117.4(3) . .
O1 C11 C16 123.8(3) . .
C12 C11 C16 118.7(3) . .
C13 C12 C11 119.4(3) . .
C13 C12 C10 121.4(3) . .
C11 C12 C10 119.1(3) . .
C12 C13 C14 123.7(3) . .
C15 C14 C13 114.4(3) . .
C15 C14 C43 119.5(4) . .
C15 C14 C100 124.7(2) . .
C13 C14 C100 120.2(3) . .
C43 C14 C100 110.9(4) . .
C14 C15 C16 124.9(2) . .
C15 C16 C41 109.4(4) . .
C15 C16 C11 117.9(3) . .
C15 C16 C110 123.4(2) . .
C41 C16 C110 122.4(4) . .
C11 C16 C110 118.0(3) . .
C21 O2 Ti 139.0(2) . .
N C20 C22 114.5(3) . .
O2 C21 C26 121.5(3) . .
O2 C21 C22 117.5(3) . .
C26 C21 C22 120.9(3) . .
C23 C22 C21 119.2(3) . .
C23 C22 C20 121.9(3) . .
C21 C22 C20 118.8(3) . .
C24 C23 C22 122.0(3) . .
C23 C24 C25 115.9(3) . .
C25 C24 C53 118.3(3) . .
C23 C24 C200 119.5(3) . .
C25 C24 C200 123.6(2) . .
C53 C24 C200 114.5(3) . .
C24 C25 C26 124.8(2) . .
C21 C26 C25 116.1(3) . .
C25 C26 C51 111.1(3) . .
C21 C26 C210 119.8(3) . .
C25 C26 C210 123.2(2) . .
C51 C26 C210 121.3(3) . .
C31 O3 Ti 135.7(2) . .
C32 C30 N 112.2(3) . .
O3 C31 C32 117.2(3) . .
O3 C31 C36 121.7(3) . .
C32 C31 C36 121.0(3) . .
C31 C32 C33 119.7(3) . .
C31 C32 C30 119.0(3) . .
C33 C32 C30 121.3(3) . .
C32 C33 C34 121.0(3) . .
C35 C34 C63 114.9(4) . .
C35 C34 C33 117.0(3) . .
C35 C34 C300 123.0(3) . .
C63 C34 C300 117.1(4) . .
C33 C34 C300 119.1(3) . .
C34 C35 C36 125.0(2) . .
C35 C36 C61 111.8(3) . .
C35 C36 C31 115.3(2) . .
C35 C36 C310 123.2(2) . .
C61 C36 C310 119.9(3) . .
C31 C36 C310 120.2(2) . .
C41 O4 Ti 142.2(4) . .
C42 C40 N 116.5(5) . .
O4 C41 C42 118.0(6) . .
O4 C41 C16 114.4(5) . .
C42 C41 C16 127.0(6) . .
C43 C42 C41 120.2(6) . .
C43 C42 C40 120.8(6) . .
C41 C42 C40 118.9(6) . .
C42 C43 C14 114.4(6) . .
C51 O5 Ti 143.2(4) . .
N C50 C52 113.9(5) . .
O5 C51 C52 117.9(6) . .
O5 C51 C26 118.3(5) . .
C52 C51 C26 122.8(5) . .
C53 C52 C51 119.7(6) . .
C53 C52 C50 121.2(6) . .
C51 C52 C50 119.0(5) . .
C52 C53 C24 118.7(6) . .
C61 O6 Ti 141.4(4) . .
C62 C60 N 112.7(5) . .
O6 C61 C62 117.7(5) . .
O6 C61 C36 119.0(5) . .
C62 C61 C36 122.5(5) . .
C63 C62 C61 118.8(6) . .
C63 C62 C60 121.3(6) . .
C61 C62 C60 119.7(5) . .
C62 C63 C34 121.2(6) . .
C102 C100 C103 110.5(3) . .
C102 C100 C14 110.2(2) . .
C103 C100 C14 109.1(3) . .
C102 C100 C101 108.3(3) . .
C103 C100 C101 108.1(3) . .
C14 C100 C101 110.7(3) . .
C113 C110 C112 107.4(3) . .
C113 C110 C16 110.9(3) . .
C112 C110 C16 110.8(3) . .
C113 C110 C111 109.0(3) . .
C112 C110 C111 109.2(3) . .
C16 C110 C111 109.5(2) . .
C201 C200 C203 113.9(4) . .
C201 C200 C24 110.0(3) . .
C203 C200 C24 110.6(3) . .
C201 C200 C202 105.8(3) . .
C203 C200 C202 106.6(3) . .
C24 C200 C202 109.7(3) . .
C213 C210 C26 110.2(2) . .
C213 C210 C212 110.0(3) . .
C26 C210 C212 111.2(2) . .
C213 C210 C211 107.5(2) . .
C26 C210 C211 111.0(2) . .
C212 C210 C211 106.8(3) . .
C304 C300 C305 83.3(12) . .
C302 C300 C301 133.7(7) . .
C304 C300 C34 128.1(8) . .
C305 C300 C34 119.7(5) . .
C302 C300 C34 111.7(3) . .
C301 C300 C34 107.0(5) . .
C304 C300 C306 119.7(12) . .
C305 C300 C306 96.8(11) . .
C34 C300 C306 104.0(4) . .
C302 C300 C303 93.2(6) . .
C301 C300 C303 101.6(7) . .
C34 C300 C303 103.8(3) . .
C313 C310 C312 107.9(2) . .
C313 C310 C311 109.0(3) . .
C312 C310 C311 107.4(2) . .
C313 C310 C36 109.6(2) . .
C312 C310 C36 111.1(2) . .
C311 C310 C36 111.7(2) . .
C4 O7 C1 103.1(3) . .
O7 C1 C2 105.8(3) . .
C3 C2 C1 102.5(4) . .
C4 C3 C2 104.7(4) . .
O7 C4 C3 107.3(4) . .
C72 C71 C72 121.1(8) . 2
C71 C72 C71 114.7(8) . 3
C82 C81 O81 90.4(21) . .
C81 C82 C82 112.5(14) . 2_665
C81 C82 O81 51.5(14) . .
C82 C82 O81 62.4(10) 2_665 .
C81 O81 C81 121.5(39) 2_665 .
C81 O81 O81 68.7(36) 2_665 2_665
C81 O81 O81 92.8(16) . 2_665
C81 O81 O81 118.3(26) 2_665 3_565
C81 O81 O81 38.7(14) . 3_565
O81 O81 O81 60.005(13) 2_665 3_565
C81 O81 C82 84.3(28) 2_665 .
C81 O81 C82 38.0(14) . .
O81 O81 C82 86.1(10) 2_665 .
O81 O81 C82 61.3(11) 3_565 .
C91 C91 C91 96.6(46) 15_556 14_456
C92 C92 C91 117.8(13) 3_565 2_665
C92 C92 C92 90.00(2) 3_565 15_556
C91 C92 C92 28.6(26) 2_665 15_556
C92 C92 C92 74.1(13) 3_565 14_456
C91 C92 C92 48.2(35) 2_665 14_456
C92 C92 C92 31.8(25) 15_556 14_456

loop_
_geom_bond_atom_site_label_1
_geom_bond_atom_site_label_2
_geom_bond_distance
_geom_bond_site_symmetry_2
Ti O5 1.762(5) .
Ti O1 1.783(3) .
Ti O 1.810(2) .
Ti O6 1.834(4) .
Ti O2 1.855(2) .
Ti O3 1.865(2) .
Ti O4 1.909(5) .
Ti N 2.364(2) .
N C50 1.436(6) .
N C10 1.460(4) .
N C20 1.484(4) .
N C40 1.512(6) .
N C30 1.513(4) .
N C60 1.518(6) .
O1 C11 1.361(5) .
C10 C12 1.505(5) .
C11 C12 1.397(5) .
C11 C16 1.440(4) .
C12 C13 1.394(5) .
C13 C14 1.417(4) .
C14 C15 1.378(4) .
C14 C43 1.462(7) .
C14 C100 1.533(4) .
C15 C16 1.393(5) .
C16 C41 1.403(7) .
C16 C110 1.542(4) .
O2 C21 1.364(4) .
C20 C22 1.506(4) .
C21 C26 1.390(4) .
C21 C22 1.397(5) .
C22 C23 1.393(5) .
C23 C24 1.379(4) .
C24 C25 1.379(4) .
C24 C53 1.490(7) .
C24 C200 1.532(3) .
C25 C26 1.396(4) .
C26 C51 1.529(7) .
C26 C210 1.533(4) .
O3 C31 1.363(4) .
C30 C32 1.502(5) .
C31 C32 1.396(5) .
C31 C36 1.449(4) .
C32 C33 1.399(5) .
C33 C34 1.416(4) .
C34 C35 1.387(4) .
C34 C63 1.412(8) .
C34 C300 1.520(4) .
C35 C36 1.387(4) .
C36 C61 1.431(7) .
C36 C310 1.534(4) .
O4 C41 1.346(9) .
C40 C42 1.495(8) .
C41 C42 1.395(9) .
C42 C43 1.386(10) .
O5 C51 1.355(8) .
C50 C52 1.499(9) .
C51 C52 1.397(9) .
C52 C53 1.385(9) .
O6 C61 1.362(8) .
C60 C62 1.492(9) .
C61 C62 1.401(9) .
C62 C63 1.371(9) .
C100 C102 1.512(5) .
C100 C103 1.529(4) .
C100 C101 1.540(4) .
C110 C113 1.523(5) .
C110 C112 1.537(5) .
C110 C111 1.544(5) .
C200 C201 1.474(5) .
C200 C203 1.484(5) .
C200 C202 1.563(5) .
C210 C213 1.525(4) .
C210 C212 1.534(4) .
C210 C211 1.539(4) .
C300 C304 1.21(2) .
C300 C305 1.280(11) .
C300 C302 1.472(7) .
C300 C301 1.508(12) .
C300 C306 1.743(12) .
C300 C303 1.809(9) .
C310 C313 1.526(4) .
C310 C312 1.527(4) .
C310 C311 1.532(4) .
O7 C4 1.386(6) .
O7 C1 1.410(7) .
C1 C2 1.506(7) .
C2 C3 1.485(6) .
C3 C4 1.482(6) .
C71 C72 1.324(9) .
C71 C72 1.415(9) 2
C72 C71 1.415(9) 3
C81 C82 1.19(2) .
C81 O81 1.51(4) .
C82 C82 1.46(3) 2_665
C82 O81 1.93(5) .
O81 C81 1.01(3) 2_665
O81 O81 1.54(5) 2_665
O81 O81 1.54(5) 3_565
C91 C91 1.48(4) 15_556
C91 C91 1.48(4) 14_456
C92 C92 1.11(7) 3_565
C92 C91 1.54(7) 2_665
C92 C92 2.03(9) 15_556
C92 C92 2.03(9) 14_456
